data_7039912
loop_
_publ_author_name
'Miao, Hao'
'Dong, Yayu'
'Chen, Ziwang'
'He, Xingxiang'
'Hu, Gonghao'
'Xu, Yan'

_publ_section_title
;
 Design, synthesis and excellent third-order NLO properties of two new
 polyoxometalates constructed from Keggin polyanions bonded by a solvent
 molecule.
;
_journal_issue 32
_journal_name_full 'Dalton transactions (Cambridge, England : 2003)'
_journal_page_first 12717
_journal_page_last 12722
_journal_paper_doi 10.1039/c6dt02320g
_journal_volume 45
_journal_year 2016
_chemical_absolute_configuration L
_chemical_formula_sum 'C28.5 H39 Co N5 O40.5 P W11'
_chemical_formula_weight 3211.89
_space_group_crystal_system orthorhombic
_space_group_IT_number 19
_space_group_name_Hall 'P 2ac 2ab'
_space_group_name_H-M_alt 'P 21 21 21'
_symmetry_space_group_name_Hall 'P 2ac 2ab'
_symmetry_space_group_name_H-M 'P 21 21 21'
_atom_sites_solution_hydrogens geom
_audit_creation_method SHELXL-2014/7
_audit_update_record
;
2016-07-05 deposited with the CCDC.
2016-07-14 downloaded from the CCDC.
;
_cell_angle_alpha 90
_cell_angle_beta 90
_cell_angle_gamma 90
_cell_formula_units_Z 4
_cell_length_a 13.509(2)
_cell_length_b 17.921(3)
_cell_length_c 26.488(5)
_cell_measurement_reflns_used 2978
_cell_measurement_temperature 296(2)
_cell_measurement_theta_max 25.03
_cell_measurement_theta_min 2.32
_cell_volume 6412.6(19)
_computing_cell_refinement 'SAINT (Bruker, 2005)'
_computing_data_collection 'APEX2 (Bruker, 2005)'
_computing_data_reduction SAINT
_computing_molecular_graphics SHELXTL
_computing_publication_material SHELXTL
_computing_structure_refinement 'SHELXL-2014/7 (Sheldrick, 2014)'
_computing_structure_solution 'SHELXL-2014/7 (Sheldrick, 2014)'
_diffrn_ambient_temperature 296(2)
_diffrn_measured_fraction_theta_full 1.000
_diffrn_measured_fraction_theta_max 1.000
_diffrn_measurement_device_type 'Bruker Apex2 CCD'
_diffrn_measurement_method '\w scans'
_diffrn_radiation_type MoK\a
_diffrn_radiation_wavelength 0.71073
_diffrn_reflns_av_R_equivalents 0.0799
_diffrn_reflns_av_unetI/netI 0.0785
_diffrn_reflns_Laue_measured_fraction_full 1.000
_diffrn_reflns_Laue_measured_fraction_max 1.000
_diffrn_reflns_limit_h_max 15
_diffrn_reflns_limit_h_min -16
_diffrn_reflns_limit_k_max 20
_diffrn_reflns_limit_k_min -21
_diffrn_reflns_limit_l_max 31
_diffrn_reflns_limit_l_min -31
_diffrn_reflns_number 44169
_diffrn_reflns_point_group_measured_fraction_full 1.000
_diffrn_reflns_point_group_measured_fraction_max 1.000
_diffrn_reflns_theta_full 25.024
_diffrn_reflns_theta_max 25.024
_diffrn_reflns_theta_min 1.372
_exptl_absorpt_coefficient_mu 20.010
_exptl_absorpt_correction_T_max 0.1973
_exptl_absorpt_correction_T_min 0.1538
_exptl_absorpt_correction_type multi-scan
_exptl_absorpt_process_details '(SADABS; Sheldrick, 2003)'
_exptl_crystal_colour Black
_exptl_crystal_density_diffrn 3.327
_exptl_crystal_description Block
_exptl_crystal_F_000 5700
_exptl_crystal_size_max 0.150
_exptl_crystal_size_mid 0.140
_exptl_crystal_size_min 0.120
_refine_diff_density_max 3.254
_refine_diff_density_min -2.992
_refine_diff_density_rms 0.412
_refine_ls_abs_structure_details
;
 Refined as an inversion twin.
;
_refine_ls_abs_structure_Flack 0.50(3)
_refine_ls_extinction_method none
_refine_ls_goodness_of_fit_ref 1.048
_refine_ls_hydrogen_treatment constr
_refine_ls_matrix_type full
_refine_ls_number_parameters 803
_refine_ls_number_reflns 11291
_refine_ls_number_restraints 473
_refine_ls_restrained_S_all 1.037
_refine_ls_R_factor_all 0.0908
_refine_ls_R_factor_gt 0.0534
_refine_ls_shift/su_max 0.003
_refine_ls_shift/su_mean 0.000
_refine_ls_structure_factor_coef Fsqd
_refine_ls_weighting_details 'w=1/[\s^2^(Fo^2^)+(0.1000P)^2^] where P=(Fo^2^+2Fc^2^)/3'
_refine_ls_weighting_scheme calc
_refine_ls_wR_factor_gt 0.1407
_refine_ls_wR_factor_ref 0.1610
_reflns_Friedel_coverage 0.814
_reflns_Friedel_fraction_full 1.000
_reflns_Friedel_fraction_max 1.000
_reflns_number_gt 8589
_reflns_number_total 11291
_reflns_threshold_expression 'I > 2\s(I)'
_cod_data_source_file c6dt02320g2.cif
_cod_data_source_block mh-37
_cod_depositor_comments 'Adding full bibliography for 7039911--7039912.cif.'
_cod_original_cell_volume 6412.7(19)
_cod_original_formula_sum 'C28.50 H39 Co N5 O40.50 P W11'
_cod_database_code 7039912
_shelx_shelxl_version_number 2014/7
_shelx_space_group_comment
;
The symmetry employed for this shelxl refinement is uniquely defined
by the following loop, which should always be used as a source of
symmetry information in preference to the above space-group names.
They are only intended as comments.
;
_shelx_estimated_absorpt_t_min 0.153
_shelx_estimated_absorpt_t_max 0.197

loop_
_space_group_symop_operation_xyz
'x, y, z'
'-x+1/2, -y, z+1/2'
'-x, y+1/2, -z+1/2'
'x+1/2, -y+1/2, -z'

loop_
_atom_site_label
_atom_site_type_symbol
_atom_site_fract_x
_atom_site_fract_y
_atom_site_fract_z
_atom_site_U_iso_or_equiv
_atom_site_adp_type
_atom_site_occupancy
_atom_site_site_symmetry_order
_atom_site_calc_flag
_atom_site_refinement_flags_posn
_atom_site_refinement_flags_adp
_atom_site_refinement_flags_occupancy
_atom_site_disorder_assembly
_atom_site_disorder_group
W1 W 1.02071(12) 0.06232(9) 0.43042(5) 0.0274(4) Uani 1 1 d . . . . .
W2 W 1.02155(12) -0.06139(9) 0.32965(6) 0.0288(4) Uani 1 1 d . . . . .
W3 W 1.14842(12) 0.08344(9) 0.25240(5) 0.0276(4) Uani 1 1 d . . . . .
W4 W 1.11765(12) -0.11784(9) 0.44365(6) 0.0295(4) Uani 1 1 d . . . . .
W5 W 1.36395(12) 0.16008(9) 0.29464(6) 0.0298(4) Uani 1 1 d . . . . .
W6 W 1.35213(12) -0.03404(10) 0.48850(5) 0.0307(4) Uani 1 1 d . . . . .
W7 W 1.47192(12) -0.03161(10) 0.30845(6) 0.0303(4) Uani 1 1 d . . . . .
W8 W 1.35369(13) -0.16494(10) 0.38038(6) 0.0330(4) Uani 1 1 d . . . . .
W9 W 1.47066(12) 0.09701(10) 0.41666(6) 0.0305(4) Uani 1 1 d . . . . .
W10 W 1.25019(13) 0.14438(9) 0.47457(5) 0.0298(4) Uani 1 1 d . . . . .
W11 W 1.25502(13) -0.10910(9) 0.26652(6) 0.0314(4) Uani 1 1 d . . . . .
P1 P 1.2484(6) 0.0193(4) 0.3691(3) 0.0060(13) Uani 1 1 d . U . . .
Co13 Co 1.1526(4) 0.1955(3) 0.35236(18) 0.0222(11) Uani 1 1 d . . . . .
O1 O 1.3852(17) -0.1041(14) 0.4386(8) 0.025(6) Uani 1 1 d . U . . .
O2 O 1.0369(19) -0.0385(14) 0.4639(8) 0.029(6) Uani 1 1 d . U . . .
O3 O 1.428(2) 0.0587(16) 0.2848(10) 0.039(7) Uani 1 1 d . . . . .
O4 O 1.3933(18) -0.0830(17) 0.2592(9) 0.038(7) Uani 1 1 d . . . . .
O5 O 1.055(2) 0.0210(14) 0.2878(8) 0.039(8) Uani 1 1 d . . . . .
O6 O 1.464(2) -0.1275(19) 0.3476(10) 0.047(8) Uani 1 1 d . . . . .
O7 O 1.4982(19) 0.0191(15) 0.3714(8) 0.030(6) Uani 1 1 d . U . . .
O8 O 1.1302(19) 0.0920(15) 0.4731(9) 0.033(6) Uani 1 1 d . U . . .
O9 O 0.9596(19) 0.0053(15) 0.3751(9) 0.032(6) Uani 1 1 d . U . . .
O10 O 1.299(2) 0.0549(15) 0.5126(9) 0.036(7) Uani 1 1 d . U . . .
O11 O 1.428(2) 0.1507(16) 0.3585(10) 0.042(7) Uani 1 1 d . . . . .
O12 O 1.465(2) 0.0193(14) 0.4695(8) 0.031(6) Uani 1 1 d . U . . .
O13 O 1.130(2) -0.1165(15) 0.2987(9) 0.039(7) Uani 1 1 d . U . . .
O14 O 1.2352(16) 0.0871(12) 0.3326(7) 0.015(2) Uani 1 1 d . U . . .
O15 O 1.238(2) -0.1643(17) 0.2124(11) 0.053(8) Uani 1 1 d . U . . .
O16 O 1.303(2) -0.1850(14) 0.3138(10) 0.035(7) Uani 1 1 d . U . . .
O17 O 0.9137(19) 0.0902(17) 0.4623(10) 0.040(7) Uani 1 1 d . U . . .
O18 O 1.3063(16) -0.0432(12) 0.3428(8) 0.017(2) Uani 1 1 d . U . . .
O19 O 1.395(2) -0.0760(16) 0.5416(10) 0.041(7) Uani 1 1 d . U . . .
O20 O 1.040(2) 0.1333(18) 0.3869(9) 0.045(8) Uani 1 1 d . . . . .
O21 O 1.2230(16) -0.0741(15) 0.4835(8) 0.027(6) Uani 1 1 d . U . . .
O22 O 1.238(2) 0.2052(16) 0.5218(10) 0.038(5) Uani 1 1 d . U . . .
O23 O 1.1479(16) -0.0111(12) 0.3834(8) 0.016(2) Uani 1 1 d . U . . .
O24 O 1.2997(16) 0.0458(12) 0.4151(7) 0.016(2) Uani 1 1 d . U . . .
O25 O 1.218(2) 0.1979(17) 0.4186(10) 0.042(8) Uani 1 1 d . . . . .
O26 O 1.587(3) -0.0365(19) 0.2810(12) 0.062(10) Uani 1 1 d . . . . .
O27 O 1.276(2) 0.2283(15) 0.3176(9) 0.038(7) Uani 1 1 d . . . . .
O28 O 1.2243(19) -0.1683(16) 0.4072(9) 0.034(6) Uani 1 1 d . U . . .
O29 O 0.921(2) -0.0958(19) 0.2998(10) 0.047(8) Uani 1 1 d . U . . .
O30 O 1.275(2) 0.1292(15) 0.2400(9) 0.036(7) Uani 1 1 d . U . . .
O31 O 1.072(2) -0.1875(15) 0.4813(10) 0.041(7) Uani 1 1 d . U . . .
O32 O 1.094(2) 0.1622(15) 0.2815(9) 0.035(6) Uani 1 1 d . U . . .
O33 O 1.3901(19) 0.1547(16) 0.4609(9) 0.037(7) Uani 1 1 d . . . . .
O34 O 1.2210(19) -0.0142(14) 0.2451(9) 0.031(6) Uani 1 1 d . U . . .
O35 O 1.448(2) 0.2066(15) 0.2608(9) 0.036(5) Uani 1 1 d . U . . .
O36 O 1.393(2) -0.253(2) 0.3959(11) 0.057(9) Uani 1 1 d . . . . .
O37 O 1.037(2) -0.1338(16) 0.3856(10) 0.043(8) Uani 1 1 d . . . . .
O39 O 1.591(3) 0.130(2) 0.4256(11) 0.059(9) Uani 1 1 d . . . . .
O40 O 1.097(2) 0.0901(17) 0.1927(10) 0.044(7) Uani 1 1 d . U . . .
N1 N 1.078(3) 0.2939(19) 0.3617(10) 0.043(9) Uani 1 1 d D U . . .
C6 C 0.912(3) 0.461(2) -0.1649(12) 0.039(10) Uani 1 1 d D U . . .
H6A H 0.8758 0.4625 -0.1948 0.047 Uiso 1 1 calc R U . . .
C7 C 1.004(3) 0.429(3) -0.1642(14) 0.046(12) Uani 1 1 d D U . . .
H7A H 1.0290 0.4076 -0.1934 0.055 Uiso 1 1 calc R U . . .
C8 C 1.060(3) 0.430(3) -0.1214(12) 0.049(12) Uani 1 1 d D U . . .
H8A H 1.1245 0.4114 -0.1214 0.059 Uiso 1 1 calc R U . . .
C9 C 1.019(3) 0.459(3) -0.0787(15) 0.057(13) Uani 1 1 d D U . . .
H9A H 1.0547 0.4568 -0.0487 0.068 Uiso 1 1 calc R U . . .
C10 C 0.927(3) 0.490(2) -0.0785(12) 0.044(11) Uani 1 1 d D U . . .
H10A H 0.9026 0.5128 -0.0495 0.053 Uiso 1 1 calc R U . . .
N2 N 0.873(2) 0.488(2) -0.1216(10) 0.042(9) Uani 1 1 d D U . . .
C11 C 1.637(3) -0.100(3) 0.4570(18) 0.068(15) Uani 1 1 d D U . A 1
H11A H 1.5782 -0.0870 0.4414 0.081 Uiso 1 1 calc R U . A 1
N3 N 1.725(2) -0.077(2) 0.4363(13) 0.054(11) Uani 1 1 d D U . A 1
C12 C 1.635(4) -0.141(4) 0.500(2) 0.10(2) Uani 1 1 d D U . . .
H12A H 1.5752 -0.1533 0.5160 0.124 Uiso 1 1 calc R U . A 1
C13 C 1.723(3) -0.164(3) 0.520(2) 0.084(19) Uani 1 1 d D U . . .
H13A H 1.7225 -0.1882 0.5509 0.101 Uiso 1 1 calc R U . . .
C14 C 1.812(3) -0.155(2) 0.4963(15) 0.054(13) Uani 1 1 d D U . . .
H14A H 1.8691 -0.1794 0.5065 0.065 Uiso 1 1 calc R U . . .
C15 C 1.810(3) -0.106(2) 0.4566(15) 0.049(12) Uani 1 1 d D U . . .
H15A H 1.8698 -0.0917 0.4425 0.058 Uiso 1 1 calc R U . A 1
C16 C 1.185(3) 0.251(3) 0.1577(17) 0.063(14) Uani 1 1 d D U . . .
H16A H 1.1298 0.2615 0.1771 0.076 Uiso 1 1 calc R U . . .
C17 C 1.170(4) 0.216(3) 0.1127(18) 0.079(18) Uani 1 1 d D U . . .
H17A H 1.1075 0.2092 0.0982 0.095 Uiso 1 1 calc R U . . .
C18 C 1.256(4) 0.194(4) 0.091(2) 0.09(2) Uani 1 1 d D U . . .
H18A H 1.2500 0.1647 0.0625 0.107 Uiso 1 1 calc R U . . .
C19 C 1.350(4) 0.208(3) 0.107(2) 0.083(19) Uani 1 1 d D U . . .
H19A H 1.4058 0.1899 0.0898 0.100 Uiso 1 1 calc R U . . .
C20 C 1.356(4) 0.251(3) 0.1487(19) 0.083(18) Uani 1 1 d D U . . .
H20A H 1.4176 0.2682 0.1590 0.100 Uiso 1 1 calc R U . . .
N4 N 1.275(3) 0.270(3) 0.1767(17) 0.077(14) Uani 1 1 d D U . . .
C5 C 1.051(3) 0.320(2) 0.4079(13) 0.047(12) Uani 1 1 d D U . . .
H5A H 1.0672 0.2918 0.4362 0.056 Uiso 1 1 calc R U . . .
C3 C 0.977(4) 0.433(3) 0.3765(13) 0.060(13) Uani 1 1 d D U . . .
H3A H 0.9422 0.4772 0.3816 0.072 Uiso 1 1 calc R U . . .
C2 C 1.009(4) 0.410(2) 0.3302(17) 0.072(16) Uani 1 1 d D U . . .
H2A H 1.0048 0.4423 0.3028 0.086 Uiso 1 1 calc R U . . .
C4 C 0.999(3) 0.385(2) 0.4144(16) 0.055(13) Uani 1 1 d D U . . .
H4A H 0.9790 0.3972 0.4469 0.065 Uiso 1 1 calc R U . . .
C1 C 1.047(3) 0.340(2) 0.3239(15) 0.055(13) Uani 1 1 d D U . . .
H1A H 1.0521 0.3223 0.2910 0.066 Uiso 1 1 calc R U . . .
O3A O 0.783(4) 0.173(3) 0.331(2) 0.14(2) Uani 1 1 d D U . . .
C21 C 1.452(4) -0.170(4) 0.139(2) 0.11(2) Uani 1 1 d D U . . .
H21A H 1.3897 -0.1781 0.1528 0.128 Uiso 1 1 calc R U . . .
C22 C 1.476(4) -0.183(4) 0.090(2) 0.10(2) Uani 1 1 d D U . . .
H22A H 1.4239 -0.1991 0.0691 0.116 Uiso 1 1 calc R U . . .
C23 C 1.566(4) -0.177(3) 0.067(2) 0.076(17) Uani 1 1 d D U . . .
H23A H 1.5754 -0.1945 0.0338 0.092 Uiso 1 1 calc R U . . .
C24 C 1.642(4) -0.145(3) 0.0924(15) 0.068(15) Uani 1 1 d D U . . .
H24A H 1.7021 -0.1327 0.0778 0.081 Uiso 1 1 calc R U . . .
C25 C 1.620(4) -0.131(3) 0.1420(16) 0.059(14) Uani 1 1 d D U . . .
H25A H 1.6708 -0.1125 0.1619 0.070 Uiso 1 1 calc R U . . .
N5 N 1.531(4) -0.142(3) 0.1653(19) 0.106(19) Uani 1 1 d D U . . .
C3A C 0.849(5) 0.139(4) 0.297(2) 0.10(2) Uani 1 1 d D U . . .
C2A C 1.725(4) -0.014(3) 0.399(2) 0.083(18) Uani 1 1 d D U . A 1
H2AA H 1.7915 -0.0044 0.3879 0.124 Uiso 1 1 calc R U . A 1
H2AB H 1.6844 -0.0264 0.3705 0.124 Uiso 1 1 calc R U . A 1
H2AC H 1.6991 0.0303 0.4150 0.124 Uiso 1 1 calc R U . A 1
O4A O 1.067(18) -0.361(13) 0.383(10) 0.12(4) Uani 0.25 1 d D U P B 1
C1A C 0.767(2) 0.513(3) -0.1249(16) 0.058(14) Uani 1 1 d D U . C 2
H1AA H 0.7459 0.5321 -0.0926 0.086 Uiso 1 1 calc R U . C 2
H1AB H 0.7611 0.5521 -0.1497 0.086 Uiso 1 1 calc R U . C 2
H1AC H 0.7259 0.4718 -0.1343 0.086 Uiso 1 1 calc R U . C 2
O4B O 1.075(18) -0.379(12) 0.374(10) 0.12(4) Uani 0.25 1 d D U P B 2
C4A C 1.144(10) -0.323(8) 0.352(5) 0.12(4) Uani 0.5 1 d D U P . .

loop_
_atom_site_aniso_label
_atom_site_aniso_U_11
_atom_site_aniso_U_22
_atom_site_aniso_U_33
_atom_site_aniso_U_23
_atom_site_aniso_U_13
_atom_site_aniso_U_12
W1 0.0208(8) 0.0394(9) 0.0220(7) 0.0009(7) 0.0017(6) 0.0037(8)
W2 0.0226(8) 0.0391(9) 0.0248(8) -0.0012(7) 0.0000(7) -0.0064(8)
W3 0.0279(9) 0.0374(9) 0.0175(7) 0.0020(6) -0.0022(6) 0.0002(8)
W4 0.0278(9) 0.0348(9) 0.0259(8) 0.0057(7) 0.0034(6) -0.0035(7)
W5 0.0311(9) 0.0346(9) 0.0238(7) 0.0019(7) 0.0035(7) -0.0074(8)
W6 0.0261(9) 0.0447(10) 0.0213(7) 0.0067(7) -0.0024(6) 0.0028(8)
W7 0.0224(8) 0.0411(9) 0.0276(8) -0.0007(7) 0.0057(7) 0.0060(8)
W8 0.0331(9) 0.0313(9) 0.0347(8) 0.0034(7) 0.0022(8) 0.0098(9)
W9 0.0228(8) 0.0433(10) 0.0254(8) 0.0001(7) -0.0039(7) -0.0067(8)
W10 0.0322(9) 0.0367(10) 0.0203(7) -0.0063(7) -0.0019(7) -0.0006(8)
W11 0.0358(10) 0.0344(9) 0.0240(8) -0.0080(7) 0.0044(7) 0.0008(8)
P1 0.0052(17) 0.0067(17) 0.0061(17) -0.0002(12) -0.0005(12) 0.0004(13)
Co13 0.019(3) 0.022(2) 0.026(2) 0.004(2) -0.003(2) 0.007(2)
O1 0.019(10) 0.036(11) 0.020(9) -0.009(9) -0.006(8) 0.008(9)
O2 0.038(11) 0.034(11) 0.014(9) 0.000(9) -0.005(9) 0.008(10)
O3 0.030(16) 0.047(18) 0.039(16) -0.005(14) 0.016(13) 0.000(14)
O4 0.011(13) 0.07(2) 0.036(15) -0.003(15) 0.003(11) -0.009(14)
O5 0.08(2) 0.028(15) 0.013(12) -0.002(11) 0.001(13) -0.022(15)
O6 0.037(17) 0.07(2) 0.030(15) 0.013(15) -0.004(13) 0.002(17)
O7 0.033(11) 0.035(11) 0.022(10) -0.004(9) 0.009(9) 0.003(10)
O8 0.032(11) 0.043(11) 0.023(10) 0.003(9) 0.011(9) 0.006(10)
O9 0.026(11) 0.037(12) 0.033(10) 0.000(9) 0.009(9) 0.008(10)
O10 0.038(12) 0.041(11) 0.028(10) 0.005(10) -0.005(9) 0.002(10)
O11 0.047(19) 0.043(18) 0.035(15) 0.000(14) 0.010(14) -0.005(15)
O12 0.039(11) 0.040(11) 0.015(9) 0.010(9) 0.009(9) -0.002(10)
O13 0.046(12) 0.040(12) 0.030(10) 0.001(10) 0.001(10) -0.001(10)
O14 0.015(4) 0.018(4) 0.013(4) 0.000(4) -0.005(4) 0.001(4)
O15 0.065(18) 0.053(17) 0.042(14) -0.023(13) -0.012(14) 0.004(15)
O16 0.038(12) 0.031(11) 0.037(11) -0.002(10) 0.002(10) 0.013(10)
O17 0.022(13) 0.051(16) 0.047(14) 0.003(13) -0.001(12) -0.018(13)
O18 0.016(4) 0.019(4) 0.015(4) -0.001(4) -0.004(4) 0.001(4)
O19 0.037(15) 0.050(16) 0.036(13) 0.006(12) -0.010(12) -0.015(13)
O20 0.045(18) 0.07(2) 0.024(14) -0.005(14) -0.004(13) -0.019(17)
O21 0.010(10) 0.053(12) 0.016(9) 0.016(9) 0.004(8) 0.007(9)
O22 0.026(11) 0.045(11) 0.043(11) -0.016(10) 0.004(10) 0.003(10)
O23 0.015(4) 0.018(4) 0.015(4) -0.002(4) -0.003(4) 0.002(4)
O24 0.015(4) 0.018(4) 0.014(4) -0.001(4) -0.005(4) 0.002(4)
O25 0.041(18) 0.055(19) 0.031(15) 0.007(14) 0.012(13) -0.001(15)
O26 0.06(2) 0.06(2) 0.06(2) -0.026(18) 0.042(18) -0.009(19)
O27 0.051(19) 0.036(16) 0.026(14) -0.006(12) 0.005(13) 0.002(14)
O28 0.030(11) 0.050(12) 0.022(10) 0.008(9) 0.005(9) 0.002(10)
O29 0.031(14) 0.076(18) 0.036(13) -0.004(14) -0.010(12) -0.015(14)
O30 0.034(12) 0.042(12) 0.031(10) -0.002(10) 0.011(9) -0.006(10)
O31 0.040(16) 0.034(14) 0.048(15) 0.007(12) -0.007(13) -0.015(12)
O32 0.043(12) 0.033(11) 0.029(10) 0.006(9) -0.002(9) 0.012(10)
O33 0.028(16) 0.056(19) 0.028(14) 0.002(13) -0.011(12) -0.004(14)
O34 0.034(11) 0.036(11) 0.022(10) -0.017(9) 0.001(9) 0.004(9)
O35 0.035(11) 0.044(11) 0.028(10) 0.008(9) -0.007(9) -0.012(10)
O36 0.05(2) 0.07(2) 0.046(18) 0.012(18) 0.006(16) 0.024(19)
O37 0.055(19) 0.037(17) 0.038(16) 0.003(13) 0.006(15) -0.024(16)
O39 0.06(2) 0.07(2) 0.044(17) -0.001(17) -0.003(17) -0.003(19)
O40 0.047(15) 0.056(16) 0.029(13) -0.008(13) -0.016(12) -0.012(14)
N1 0.050(14) 0.045(14) 0.035(13) 0.009(11) 0.005(11) -0.004(12)
C6 0.046(15) 0.040(15) 0.030(13) 0.000(11) 0.002(12) -0.010(12)
C7 0.044(16) 0.054(16) 0.040(15) -0.007(12) 0.003(12) 0.001(12)
C8 0.050(16) 0.050(17) 0.048(15) -0.007(12) -0.002(12) 0.004(13)
C9 0.058(17) 0.065(17) 0.047(16) 0.000(12) -0.005(13) 0.003(13)
C10 0.052(16) 0.054(16) 0.026(14) 0.003(12) 0.004(12) 0.004(12)
N2 0.041(14) 0.052(14) 0.031(12) -0.002(11) 0.006(11) 0.003(12)
C11 0.065(19) 0.070(19) 0.068(18) 0.001(13) 0.001(13) 0.007(13)
N3 0.050(15) 0.053(15) 0.059(15) 0.004(12) 0.004(12) -0.002(12)
C12 0.10(3) 0.10(3) 0.11(3) 0.004(14) 0.009(14) 0.000(14)
C13 0.08(2) 0.09(2) 0.08(2) -0.001(13) 0.000(13) 0.000(14)
C14 0.055(17) 0.052(17) 0.054(16) 0.006(12) -0.007(12) -0.007(13)
C15 0.044(16) 0.049(16) 0.052(16) -0.002(12) -0.005(12) -0.004(12)
C16 0.061(18) 0.067(18) 0.061(18) 0.003(13) 0.000(13) 0.000(13)
C17 0.08(2) 0.08(2) 0.08(2) -0.003(13) -0.003(13) -0.004(13)
C18 0.09(2) 0.09(2) 0.09(2) -0.001(13) -0.010(14) -0.005(14)
C19 0.08(2) 0.08(2) 0.08(2) -0.002(13) 0.001(13) 0.000(14)
C20 0.08(2) 0.08(2) 0.08(2) 0.008(13) -0.002(13) -0.006(14)
N4 0.081(18) 0.073(18) 0.078(18) 0.002(13) -0.003(13) 0.001(13)
C5 0.048(16) 0.048(16) 0.045(15) 0.003(12) 0.015(12) 0.004(12)
C3 0.063(17) 0.059(18) 0.059(17) -0.007(13) -0.003(13) 0.007(13)
C2 0.07(2) 0.08(2) 0.071(19) 0.003(13) 0.002(13) 0.004(13)
C4 0.059(17) 0.053(17) 0.052(16) -0.005(12) 0.011(12) 0.014(13)
C1 0.062(18) 0.053(17) 0.049(16) 0.002(12) 0.002(12) 0.005(13)
O3A 0.17(3) 0.10(3) 0.16(3) 0.02(2) 0.02(2) 0.01(2)
C21 0.11(3) 0.11(3) 0.11(3) -0.001(14) 0.007(14) 0.005(14)
C22 0.10(2) 0.10(2) 0.10(2) 0.000(14) -0.006(14) 0.000(14)
C23 0.08(2) 0.08(2) 0.07(2) 0.004(13) -0.002(13) 0.002(13)
C24 0.066(19) 0.069(19) 0.068(18) -0.003(13) -0.002(13) 0.006(13)
C25 0.057(18) 0.056(17) 0.063(17) 0.003(13) -0.001(13) 0.005(13)
N5 0.11(2) 0.10(2) 0.10(2) -0.004(13) 0.001(14) 0.004(14)
C3A 0.08(3) 0.10(3) 0.12(3) 0.01(2) 0.01(2) 0.01(2)
C2A 0.06(3) 0.10(3) 0.09(3) 0.03(2) -0.01(2) 0.00(2)
O4A 0.12(4) 0.12(4) 0.12(4) -0.004(19) -0.004(18) 0.003(19)
C1A 0.06(2) 0.08(3) 0.038(19) 0.004(19) 0.013(18) 0.00(2)
O4B 0.12(4) 0.12(4) 0.12(4) -0.004(19) -0.005(18) 0.003(19)
C4A 0.12(4) 0.12(4) 0.12(4) -0.003(13) -0.002(13) 0.001(13)

loop_
_atom_type_symbol
_atom_type_description
_atom_type_scat_dispersion_real
_atom_type_scat_dispersion_imag
_atom_type_scat_source
C C 0.0033 0.0016 'International Tables Vol C Tables 4.2.6.8 and 6.1.1.4'
H H 0.0000 0.0000 'International Tables Vol C Tables 4.2.6.8 and 6.1.1.4'
N N 0.0061 0.0033 'International Tables Vol C Tables 4.2.6.8 and 6.1.1.4'
O O 0.0106 0.0060 'International Tables Vol C Tables 4.2.6.8 and 6.1.1.4'
P P 0.1023 0.0942 'International Tables Vol C Tables 4.2.6.8 and 6.1.1.4'
Co Co 0.3494 0.9721 'International Tables Vol C Tables 4.2.6.8 and 6.1.1.4'
W W -0.8490 6.8722 'International Tables Vol C Tables 4.2.6.8 and 6.1.1.4'

loop_
_geom_angle_atom_site_label_1
_geom_angle_atom_site_label_2
_geom_angle_atom_site_label_3
_geom_angle
O20 W1 O17 103.6(14)
O20 W1 O8 94.1(12)
O17 W1 O8 105.8(11)
O20 W1 O9 87.1(12)
O17 W1 O9 99.3(11)
O8 W1 O9 153.9(10)
O20 W1 O2 158.1(12)
O17 W1 O2 97.7(12)
O8 W1 O2 84.7(10)
O9 W1 O2 84.7(10)
O20 W1 O23 87.2(11)
O17 W1 O23 164.0(11)
O8 W1 O23 84.9(9)
O9 W1 O23 69.1(9)
O2 W1 O23 70.9(8)
O29 W2 O9 100.0(14)
O29 W2 O5 101.5(13)
O9 W2 O5 89.1(11)
O29 W2 O13 102.7(13)
O9 W2 O13 157.2(11)
O5 W2 O13 88.4(12)
O29 W2 O37 101.2(13)
O9 W2 O37 89.1(12)
O5 W2 O37 157.2(12)
O13 W2 O37 84.6(12)
O29 W2 O23 171.1(11)
O9 W2 O23 72.5(10)
O5 W2 O23 83.6(9)
O13 W2 O23 84.7(10)
O37 W2 O23 74.2(10)
O40 W3 O32 100.1(13)
O40 W3 O30 100.0(13)
O32 W3 O30 96.0(12)
O40 W3 O5 102.6(12)
O32 W3 O5 88.7(12)
O30 W3 O5 155.8(11)
O40 W3 O34 99.7(12)
O32 W3 O34 159.6(10)
O30 W3 O34 85.5(11)
O5 W3 O34 82.1(11)
O40 W3 O14 172.5(11)
O32 W3 O14 78.3(10)
O30 W3 O14 73.0(9)
O5 W3 O14 84.7(9)
O34 W3 O14 82.7(9)
O31 W4 O2 100.3(12)
O31 W4 O37 98.9(12)
O2 W4 O37 90.6(12)
O31 W4 O21 103.9(11)
O2 W4 O21 88.0(11)
O37 W4 O21 157.0(10)
O31 W4 O28 102.3(13)
O2 W4 O28 157.3(11)
O37 W4 O28 87.4(12)
O21 W4 O28 85.1(11)
O31 W4 O23 168.3(11)
O2 W4 O23 72.5(9)
O37 W4 O23 72.4(9)
O21 W4 O23 85.3(8)
O28 W4 O23 85.4(9)
O35 W5 O27 106.9(13)
O35 W5 O11 102.3(12)
O27 W5 O11 93.4(12)
O35 W5 O30 99.3(11)
O27 W5 O30 92.0(12)
O11 W5 O30 155.1(12)
O35 W5 O3 94.9(12)
O27 W5 O3 158.1(11)
O11 W5 O3 80.9(12)
O30 W5 O3 85.1(11)
O35 W5 O14 172.4(10)
O27 W5 O14 75.4(10)
O11 W5 O14 84.7(10)
O30 W5 O14 73.2(9)
O3 W5 O14 83.0(9)
O19 W6 O10 103.0(13)
O19 W6 O12 100.1(12)
O10 W6 O12 88.1(12)
O19 W6 O1 102.0(12)
O10 W6 O1 155.0(10)
O12 W6 O1 87.6(11)
O19 W6 O21 101.7(11)
O10 W6 O21 89.7(11)
O12 W6 O21 158.0(10)
O1 W6 O21 85.2(11)
O19 W6 O24 171.5(11)
O10 W6 O24 70.8(9)
O12 W6 O24 74.3(9)
O1 W6 O24 84.4(9)
O21 W6 O24 84.4(8)
O26 W7 O3 101.0(14)
O26 W7 O4 100.9(13)
O3 W7 O4 90.8(13)
O26 W7 O7 102.9(13)
O3 W7 O7 86.5(11)
O4 W7 O7 156.2(11)
O26 W7 O6 102.8(15)
O3 W7 O6 156.3(12)
O4 W7 O6 84.9(12)
O7 W7 O6 88.1(11)
O26 W7 O18 171.7(12)
O3 W7 O18 84.7(10)
O4 W7 O18 72.7(9)
O7 W7 O18 83.5(9)
O6 W7 O18 71.7(10)
O36 W8 O6 101.3(14)
O36 W8 O28 99.7(13)
O6 W8 O28 159.1(13)
O36 W8 O16 99.1(13)
O6 W8 O16 85.7(12)
O28 W8 O16 90.6(11)
O36 W8 O1 105.0(13)
O6 W8 O1 89.6(12)
O28 W8 O1 85.5(11)
O16 W8 O1 155.9(10)
O36 W8 O18 169.9(11)
O6 W8 O18 72.6(11)
O28 W8 O18 86.6(10)
O16 W8 O18 72.8(9)
O1 W8 O18 83.2(9)
O39 W9 O7 99.2(14)
O39 W9 O33 105.0(14)
O7 W9 O33 155.5(11)
O39 W9 O11 102.7(14)
O7 W9 O11 85.4(11)
O33 W9 O11 92.8(11)
O39 W9 O12 100.6(13)
O7 W9 O12 86.4(10)
O33 W9 O12 85.6(11)
O11 W9 O12 156.3(12)
O39 W9 O24 173.0(11)
O7 W9 O24 84.2(9)
O33 W9 O24 71.4(9)
O11 W9 O24 83.7(10)
O12 W9 O24 73.3(9)
O22 W10 O25 104.1(13)
O22 W10 O8 104.8(12)
O25 W10 O8 92.3(12)
O22 W10 O33 100.2(12)
O25 W10 O33 91.8(12)
O8 W10 O33 152.9(12)
O22 W10 O10 100.3(12)
O25 W10 O10 155.5(12)
O8 W10 O10 84.0(11)
O33 W10 O10 81.3(11)
O22 W10 O24 167.8(11)
O25 W10 O24 85.5(10)
O8 W10 O24 82.1(9)
O33 W10 O24 71.5(10)
O10 W10 O24 70.0(9)
O15 W11 O34 103.6(12)
O15 W11 O13 102.0(14)
O34 W11 O13 88.8(11)
O15 W11 O4 100.5(14)
O34 W11 O4 89.3(12)
O13 W11 O4 157.2(11)
O15 W11 O16 100.1(13)
O34 W11 O16 156.3(10)
O13 W11 O16 87.7(11)
O4 W11 O16 85.0(12)
O15 W11 O18 170.2(12)
O34 W11 O18 83.1(9)
O13 W11 O18 85.2(10)
O4 W11 O18 72.1(9)
O16 W11 O18 73.3(9)
O24 P1 O23 109.2(12)
O24 P1 O18 111.6(13)
O23 P1 O18 108.0(12)
O24 P1 O14 108.3(12)
O23 P1 O14 109.5(12)
O18 P1 O14 110.2(12)
O25 Co13 O27 91.8(11)
O25 Co13 N1 95.4(12)
O27 Co13 N1 102.3(13)
O25 Co13 O20 87.0(11)
O27 Co13 O20 164.9(12)
N1 Co13 O20 92.8(13)
O25 Co13 O32 164.4(11)
O27 Co13 O32 89.2(11)
N1 Co13 O32 99.6(11)
O20 Co13 O32 88.0(10)
O25 Co13 O14 90.2(10)
O27 Co13 O14 74.9(9)
N1 Co13 O14 173.8(9)
O20 Co13 O14 90.1(11)
O32 Co13 O14 75.1(9)
W6 O1 W8 152.3(13)
W4 O2 W1 128.0(13)
W7 O3 W5 152.0(15)
W7 O4 W11 125.6(13)
W2 O5 W3 152.4(17)
W8 O6 W7 126.4(16)
W9 O7 W7 149.9(15)
W10 O8 W1 144.1(13)
W2 O9 W1 128.1(14)
W6 O10 W10 129.7(13)
W5 O11 W9 154.0(17)
W6 O12 W9 125.9(14)
W11 O13 W2 145.4(15)
P1 O14 Co13 124.9(12)
P1 O14 W5 126.9(12)
Co13 O14 W5 89.3(8)
P1 O14 W3 125.1(12)
Co13 O14 W3 89.3(7)
W5 O14 W3 89.9(7)
W8 O16 W11 125.0(13)
P1 O18 W7 125.4(12)
P1 O18 W11 125.8(12)
W7 O18 W11 89.6(7)
P1 O18 W8 126.2(12)
W7 O18 W8 89.3(7)
W11 O18 W8 88.8(7)
W1 O20 Co13 142.1(17)
W6 O21 W4 150.4(12)
P1 O23 W2 128.7(12)
P1 O23 W1 123.6(12)
W2 O23 W1 90.3(7)
P1 O23 W4 125.3(12)
W2 O23 W4 88.6(7)
W1 O23 W4 88.5(7)
P1 O24 W10 129.0(13)
P1 O24 W9 124.6(12)
W10 O24 W9 88.7(7)
P1 O24 W6 125.9(12)
W10 O24 W6 89.4(6)
W9 O24 W6 86.3(7)
W10 O25 Co13 145.5(18)
W5 O27 Co13 120.4(14)
W8 O28 W4 148.6(16)
W3 O30 W5 122.7(13)
W3 O32 Co13 117.1(13)
W9 O33 W10 128.4(14)
W11 O34 W3 152.8(14)
W4 O37 W2 124.3(14)
C5 N1 C1 112(4)
C5 N1 Co13 122(2)
C1 N1 Co13 126(3)
N2 C6 C7 120(3)
N2 C6 H6A 120.2
C7 C6 H6A 120.2
C8 C7 C6 121(4)
C8 C7 H7A 119.5
C6 C7 H7A 119.5
C9 C8 C7 118(4)
C9 C8 H8A 121.1
C7 C8 H8A 121.1
C8 C9 C10 122(4)
C8 C9 H9A 119.0
C10 C9 H9A 119.0
N2 C10 C9 119(4)
N2 C10 H10A 120.6
C9 C10 H10A 120.6
C6 N2 C10 120(3)
C6 N2 C1A 116(3)
C10 N2 C1A 124(3)
N3 C11 C12 121(5)
N3 C11 H11A 119.3
C12 C11 H11A 119.3
C11 N3 C15 117(4)
C11 N3 C2A 119(4)
C15 N3 C2A 123(3)
C13 C12 C11 117(6)
C13 C12 H12A 121.3
C11 C12 H12A 121.3
C12 C13 C14 124(6)
C12 C13 H13A 117.9
C14 C13 H13A 117.9
C13 C14 C15 114(5)
C13 C14 H14A 122.8
C15 C14 H14A 122.8
C14 C15 N3 124(4)
C14 C15 H15A 118.0
N3 C15 H15A 118.0
C17 C16 N4 125(5)
C17 C16 H16A 117.3
N4 C16 H16A 117.3
C16 C17 C18 111(5)
C16 C17 H17A 124.3
C18 C17 H17A 124.3
C17 C18 C19 129(6)
C17 C18 H18A 115.6
C19 C18 H18A 115.6
C20 C19 C18 114(6)
C20 C19 H19A 123.2
C18 C19 H19A 123.2
C19 C20 N4 123(6)
C19 C20 H20A 118.4
N4 C20 H20A 118.4
C20 N4 C16 117(5)
N1 C5 C4 123(4)
N1 C5 H5A 118.6
C4 C5 H5A 118.6
C4 C3 C2 114(4)
C4 C3 H3A 123.1
C2 C3 H3A 123.1
C3 C2 C1 120(5)
C3 C2 H2A 119.8
C1 C2 H2A 119.8
C3 C4 C5 124(4)
C3 C4 H4A 117.9
C5 C4 H4A 117.9
N1 C1 C2 126(4)
N1 C1 H1A 117.2
C2 C1 H1A 117.2
N5 C21 C22 112(6)
N5 C21 H21A 124.2
C22 C21 H21A 124.2
C21 C22 C23 128(6)
C21 C22 H22A 115.8
C23 C22 H22A 115.8
C24 C23 C22 119(6)
C24 C23 H23A 120.7
C22 C23 H23A 120.7
C23 C24 C25 113(5)
C23 C24 H24A 123.3
C25 C24 H24A 123.3
N5 C25 C24 127(5)
N5 C25 H25A 116.6
C24 C25 H25A 116.6
C25 N5 C21 120(5)
N3 C2A H2AA 109.5
N3 C2A H2AB 109.5
H2AA C2A H2AB 109.5
N3 C2A H2AC 109.5
H2AA C2A H2AC 109.5
H2AB C2A H2AC 109.5
N2 C1A H1AA 109.5
N2 C1A H1AB 109.5
H1AA C1A H1AB 109.5
N2 C1A H1AC 109.5
H1AA C1A H1AC 109.5
H1AB C1A H1AC 109.5

loop_
_geom_bond_atom_site_label_1
_geom_bond_atom_site_label_2
_geom_bond_distance
W1 O20 1.74(3)
W1 O17 1.75(3)
W1 O8 1.94(3)
W1 O9 1.97(3)
W1 O2 2.02(2)
W1 O23 2.50(2)
W2 O29 1.69(3)
W2 O9 1.89(2)
W2 O5 1.90(2)
W2 O13 1.94(3)
W2 O37 1.98(3)
W2 O23 2.40(2)
W3 O40 1.73(2)
W3 O32 1.77(3)
W3 O30 1.92(3)
W3 O5 1.93(3)
W3 O34 2.01(2)
W3 O14 2.43(2)
W4 O31 1.71(3)
W4 O2 1.87(2)
W4 O37 1.91(3)
W4 O21 1.94(2)
W4 O28 1.96(3)
W4 O23 2.52(2)
W5 O35 1.67(3)
W5 O27 1.81(3)
W5 O11 1.91(3)
W5 O30 1.96(3)
W5 O3 2.03(3)
W5 O14 2.40(2)
W6 O19 1.70(3)
W6 O10 1.86(3)
W6 O12 1.86(3)
W6 O1 1.88(2)
W6 O21 1.89(2)
W6 O24 2.52(2)
W7 O26 1.72(3)
W7 O3 1.83(3)
W7 O4 1.92(3)
W7 O7 1.93(2)
W7 O6 2.01(3)
W7 O18 2.42(2)
W8 O36 1.72(3)
W8 O6 1.85(3)
W8 O28 1.89(3)
W8 O16 1.92(3)
W8 O1 1.94(2)
W8 O18 2.48(2)
W9 O39 1.74(3)
W9 O7 1.88(2)
W9 O33 1.90(3)
W9 O11 1.91(3)
W9 O12 1.98(2)
W9 O24 2.49(2)
W10 O22 1.67(3)
W10 O25 1.82(3)
W10 O8 1.87(3)
W10 O33 1.93(3)
W10 O10 2.01(3)
W10 O24 2.46(2)
W11 O15 1.76(3)
W11 O34 1.85(3)
W11 O13 1.90(3)
W11 O4 1.94(2)
W11 O16 1.96(3)
W11 O18 2.44(2)
P1 O24 1.48(2)
P1 O23 1.51(2)
P1 O18 1.53(2)
P1 O14 1.56(2)
Co13 O25 1.96(3)
Co13 O27 1.99(3)
Co13 N1 2.05(3)
Co13 O20 2.10(3)
Co13 O32 2.12(3)
Co13 O14 2.30(2)
N1 C5 1.360(14)
N1 C1 1.363(14)
C6 N2 1.359(14)
C6 C7 1.365(14)
C6 H6A 0.9300
C7 C8 1.365(14)
C7 H7A 0.9300
C8 C9 1.362(14)
C8 H8A 0.9300
C9 C10 1.363(14)
C9 H9A 0.9300
C10 N2 1.359(14)
C10 H10A 0.9300
N2 C1A 1.499(14)
C11 N3 1.365(14)
C11 C12 1.365(14)
C11 H11A 0.9300
N3 C15 1.368(14)
N3 C2A 1.511(14)
C12 C13 1.361(14)
C12 H12A 0.9300
C13 C14 1.361(14)
C13 H13A 0.9300
C14 C15 1.367(14)
C14 H14A 0.9300
C15 H15A 0.9300
C16 C17 1.357(14)
C16 N4 1.364(14)
C16 H16A 0.9300
C17 C18 1.359(14)
C17 H17A 0.9300
C18 C19 1.360(14)
C18 H18A 0.9300
C19 C20 1.358(14)
C19 H19A 0.9300
C20 N4 1.359(14)
C20 H20A 0.9300
C5 C4 1.369(14)
C5 H5A 0.9300
C3 C4 1.358(14)
C3 C2 1.364(14)
C3 H3A 0.9300
C2 C1 1.366(14)
C2 H2A 0.9300
C4 H4A 0.9300
C1 H1A 0.9300
O3A C3A 1.399(14)
C21 N5 1.366(14)
C21 C22 1.367(14)
C21 H21A 0.9300
C22 C23 1.367(14)
C22 H22A 0.9300
C23 C24 1.361(14)
C23 H23A 0.9300
C24 C25 1.366(14)
C24 H24A 0.9300
C25 N5 1.365(14)
C25 H25A 0.9300
C2A H2AA 0.9600
C2A H2AB 0.9600
C2A H2AC 0.9600
O4A C4A 1.500(14)
C1A H1AA 0.9600
C1A H1AB 0.9600
C1A H1AC 0.9600
O4B C4A 1.500(14)
